data_2237412
loop_
_publ_author_name
'Qian, Qi-feng'
'Wu, Jin-hui'
'Qian, Jin-liang'

_publ_section_title
;
 [\m-6,9-Bis(carboxylatomethyl)-3,12-bis(carboxymethyl)-3,6,9,12-tetraazatetradecanedioato]bis[aquacobalt(II)]
 tetrahydrate
;
_journal_coeditor_code TK5188
_journal_issue 2
_journal_name_full 'Acta Crystallographica Section E'
_journal_page_first m97
_journal_paper_doi 10.1107/S1600536813000196
_journal_volume 69
_journal_year 2013
_chemical_formula_iupac '[Co2 (C18 H26 N4 O12) (H2 O)2], 4H2 O'
_chemical_formula_moiety 'C18 H30 Co2 N4 O14, 4(H2 O)'
_chemical_formula_sum 'C18 H38 Co2 N4 O18'
_chemical_formula_weight 716.38
_chemical_name_systematic
;
[\m-6,9-Bis(carboxylatomethyl)-3,12-bis(carboxymethyl)-3,6,9,12-
tetraazatetradecanedioato]bis[aquacobalt(II)] tetrahydrate
;
_space_group_IT_number 2
_symmetry_cell_setting triclinic
_symmetry_space_group_name_Hall '-P 1'
_symmetry_space_group_name_H-M 'P -1'
_atom_sites_solution_hydrogens geom
_atom_sites_solution_primary direct
_atom_sites_solution_secondary difmap
_audit_creation_method SHELXL-97
_cell_angle_alpha 104.238(4)
_cell_angle_beta 100.986(3)
_cell_angle_gamma 100.425(4)
_cell_formula_units_Z 1
_cell_length_a 7.0972(15)
_cell_length_b 8.7025(19)
_cell_length_c 11.968(3)
_cell_measurement_reflns_used 1506
_cell_measurement_temperature 292(2)
_cell_measurement_theta_max 23.80
_cell_measurement_theta_min 2.62
_cell_volume 682.9(3)
_computing_cell_refinement 'SAINT (Bruker, 2001)'
_computing_data_collection 'SMART (Bruker, 2001)'
_computing_data_reduction 'SAINT (Bruker, 2001)'
_computing_molecular_graphics 'PLATON (Spek, 2009)'
_computing_publication_material 'SHELXL97 (Sheldrick, 2008)'
_computing_structure_refinement 'SHELXL97 (Sheldrick, 2008)'
_computing_structure_solution 'SHELXS97 (Sheldrick, 2008)'
_diffrn_ambient_temperature 292(2)
_diffrn_measured_fraction_theta_full 0.985
_diffrn_measured_fraction_theta_max 0.985
_diffrn_measurement_device_type 'Bruker SMART APEX CCD'
_diffrn_measurement_method '0.3\% wide \w exposures'
_diffrn_radiation_monochromator graphite
_diffrn_radiation_source 'fine focus sealed Siemens Mo tube'
_diffrn_radiation_type 'Mo k\a'
_diffrn_radiation_wavelength 0.71073
_diffrn_reflns_av_R_equivalents 0.0969
_diffrn_reflns_av_sigmaI/netI 0.1075
_diffrn_reflns_limit_h_max 9
_diffrn_reflns_limit_h_min -9
_diffrn_reflns_limit_k_max 11
_diffrn_reflns_limit_k_min -11
_diffrn_reflns_limit_l_max 15
_diffrn_reflns_limit_l_min -15
_diffrn_reflns_number 8012
_diffrn_reflns_theta_full 27.50
_diffrn_reflns_theta_max 27.50
_diffrn_reflns_theta_min 2.62
_exptl_absorpt_coefficient_mu 1.305
_exptl_absorpt_correction_T_max 0.9376
_exptl_absorpt_correction_T_min 0.8805
_exptl_absorpt_correction_type multi-scan
_exptl_absorpt_process_details '(SADABS; Sheldrick, 2008)'
_exptl_crystal_colour violet
_exptl_crystal_density_diffrn 1.742
_exptl_crystal_density_method 'not measured'
_exptl_crystal_description plate
_exptl_crystal_F_000 372
_exptl_crystal_size_max 0.10
_exptl_crystal_size_mid 0.08
_exptl_crystal_size_min 0.05
_refine_diff_density_max 0.609
_refine_diff_density_min -0.534
_refine_ls_extinction_method none
_refine_ls_goodness_of_fit_ref 0.939
_refine_ls_hydrogen_treatment constr
_refine_ls_matrix_type full
_refine_ls_number_parameters 190
_refine_ls_number_reflns 3099
_refine_ls_number_restraints 0
_refine_ls_restrained_S_all 0.939
_refine_ls_R_factor_all 0.0793
_refine_ls_R_factor_gt 0.0532
_refine_ls_shift/su_max 0.000
_refine_ls_shift/su_mean 0.000
_refine_ls_structure_factor_coef Fsqd
_refine_ls_weighting_details 'calc w=1/[\s^2^(Fo^2^)+(0.0470P)^2^+0.0000P] where P=(Fo^2^+2Fc^2^)/3'
_refine_ls_weighting_scheme calc
_refine_ls_wR_factor_gt 0.1076
_refine_ls_wR_factor_ref 0.1172
_reflns_number_gt 2182
_reflns_number_total 3099
_reflns_threshold_expression I>2\s(I)
_cod_data_source_file tk5188.cif
_cod_data_source_block I
_cod_database_code 2237412
_cod_database_fobs_code 2237412

loop_
_symmetry_equiv_pos_as_xyz
'x, y, z'
'-x, -y, -z'

loop_
_atom_site_type_symbol
_atom_site_label
_atom_site_fract_x
_atom_site_fract_y
_atom_site_fract_z
_atom_site_U_iso_or_equiv
_atom_site_adp_type
_atom_site_calc_flag
_atom_site_refinement_flags
_atom_site_occupancy
_atom_site_symmetry_multiplicity
Co Co1 0.72982(7) 0.71114(6) 0.70687(4) 0.02486(17) Uani d . 1 1
N N1 0.9888(4) 0.6394(4) 0.6502(2) 0.0260(7) Uani d . 1 1
N N2 0.9015(4) 0.9540(4) 0.7434(2) 0.0255(7) Uani d . 1 1
O O1 1.0763(4) 0.5057(4) 0.9155(2) 0.0457(8) Uani d . 1 1
H H1 1.0240 0.5153 0.9715 0.069 Uiso calc PR 0.50 1
O O2 0.8739(4) 0.6544(3) 0.8584(2) 0.0306(6) Uani d . 1 1
O O3 0.6757(5) 0.9168(4) 0.4387(2) 0.0548(9) Uani d . 1 1
O O4 0.6154(4) 0.7492(3) 0.5486(2) 0.0308(6) Uani d . 1 1
O O5 0.6500(4) 1.0653(3) 0.9745(2) 0.0401(7) Uani d . 1 1
H H5 0.5449 1.0184 0.9830 0.060 Uiso calc PR 0.50 1
O O6 0.5890(4) 0.8431(3) 0.8222(2) 0.0335(6) Uani d . 1 1
O O7 0.5376(4) 0.4898(3) 0.6630(2) 0.0416(7) Uani d . 1 1
H H7A 0.5779 0.4274 0.6978 0.062 Uiso d R 1 1
H H7B 0.5143 0.4317 0.5943 0.062 Uiso d R 1 1
C C1 0.9172(5) 0.5213(5) 0.5288(3) 0.0322(9) Uani d . 1 1
H H1A 0.8342 0.5670 0.4781 0.039 Uiso calc R 1 1
H H1B 0.8362 0.4217 0.5334 0.039 Uiso calc R 1 1
C C2 1.0911(6) 0.5704(5) 0.7386(3) 0.0395(10) Uani d . 1 1
H H2A 1.2292 0.6286 0.7657 0.047 Uiso calc R 1 1
H H2B 1.0851 0.4570 0.7004 0.047 Uiso calc R 1 1
C C3 1.0033(6) 0.5803(5) 0.8454(3) 0.0302(9) Uani d . 1 1
C C4 1.1120(6) 0.7947(5) 0.6468(3) 0.0313(9) Uani d . 1 1
H H4A 1.0630 0.8154 0.5719 0.038 Uiso calc R 1 1
H H4B 1.2472 0.7852 0.6518 0.038 Uiso calc R 1 1
C C5 1.1076(6) 0.9363(5) 0.7487(3) 0.0351(10) Uani d . 1 1
H H5A 1.1622 0.9181 0.8237 0.042 Uiso calc R 1 1
H H5B 1.1887 1.0362 0.7446 0.042 Uiso calc R 1 1
C C6 0.8262(6) 1.0170(5) 0.6438(3) 0.0362(10) Uani d . 1 1
H H6A 0.9377 1.0745 0.6224 0.043 Uiso calc R 1 1
H H6B 0.7507 1.0950 0.6706 0.043 Uiso calc R 1 1
C C7 0.6972(6) 0.8852(5) 0.5344(3) 0.0330(9) Uani d . 1 1
C C8 0.8807(6) 1.0525(5) 0.8581(3) 0.0310(9) Uani d . 1 1
H H8A 0.8829 1.1632 0.8554 0.037 Uiso calc R 1 1
H H8B 0.9912 1.0565 0.9215 0.037 Uiso calc R 1 1
C C9 0.6896(6) 0.9799(5) 0.8838(3) 0.0284(8) Uani d . 1 1
O O8 0.5622(5) 0.2722(4) 0.7785(3) 0.0729(11) Uani d . 1 1
H H8C 0.5855 0.3176 0.8501 0.109 Uiso d R 1 1
H H8D 0.4441 0.2302 0.7658 0.109 Uiso d R 1 1
O O9 0.3797(6) 0.3141(5) 0.9602(4) 0.1021(15) Uani d . 1 1
H H9A 0.3722 0.2969 1.0237 0.153 Uiso d R 1 1
H H9B 0.2845 0.3520 0.9418 0.153 Uiso d R 1 1

loop_
_atom_site_aniso_label
_atom_site_aniso_U_11
_atom_site_aniso_U_22
_atom_site_aniso_U_33
_atom_site_aniso_U_12
_atom_site_aniso_U_13
_atom_site_aniso_U_23
Co1 0.0255(3) 0.0292(3) 0.0196(3) 0.0075(2) 0.0068(2) 0.0049(2)
N1 0.0287(17) 0.0341(18) 0.0182(15) 0.0108(14) 0.0098(13) 0.0076(13)
N2 0.0281(17) 0.0298(17) 0.0190(15) 0.0065(14) 0.0094(13) 0.0057(13)
O1 0.055(2) 0.068(2) 0.0344(16) 0.0356(17) 0.0201(15) 0.0306(16)
O2 0.0338(15) 0.0446(17) 0.0198(13) 0.0194(13) 0.0112(12) 0.0102(12)
O3 0.077(2) 0.055(2) 0.0289(16) 0.0015(17) 0.0066(16) 0.0207(15)
O4 0.0358(16) 0.0321(15) 0.0222(13) 0.0067(12) 0.0031(12) 0.0077(12)
O5 0.0412(17) 0.0452(18) 0.0286(15) 0.0088(14) 0.0185(13) -0.0050(13)
O6 0.0301(15) 0.0372(16) 0.0306(15) 0.0082(13) 0.0126(12) 0.0010(13)
O7 0.0489(18) 0.0369(17) 0.0311(16) 0.0011(14) 0.0062(14) 0.0051(13)
C1 0.033(2) 0.034(2) 0.030(2) 0.0091(18) 0.0158(18) 0.0037(18)
C2 0.045(3) 0.057(3) 0.031(2) 0.029(2) 0.018(2) 0.021(2)
C3 0.031(2) 0.037(2) 0.0220(19) 0.0077(18) 0.0068(17) 0.0078(17)
C4 0.027(2) 0.035(2) 0.031(2) 0.0057(17) 0.0105(17) 0.0063(18)
C5 0.027(2) 0.039(2) 0.033(2) -0.0019(18) 0.0085(18) 0.0038(19)
C6 0.051(3) 0.032(2) 0.026(2) 0.0106(19) 0.0110(19) 0.0079(18)
C7 0.036(2) 0.041(2) 0.025(2) 0.0128(19) 0.0092(18) 0.0110(18)
C8 0.036(2) 0.032(2) 0.0201(19) 0.0051(18) 0.0072(17) 0.0009(16)
C9 0.030(2) 0.033(2) 0.0223(19) 0.0117(18) 0.0046(17) 0.0078(17)
O8 0.073(3) 0.077(3) 0.064(2) 0.005(2) 0.010(2) 0.027(2)
O9 0.121(4) 0.106(4) 0.115(4) 0.058(3) 0.069(3) 0.043(3)

loop_
_atom_type_symbol
_atom_type_description
_atom_type_scat_dispersion_real
_atom_type_scat_dispersion_imag
_atom_type_scat_source
C C 0.0033 0.0016 'International Tables Vol C Tables 4.2.6.8 and 6.1.1.4'
H H 0.0000 0.0000 'International Tables Vol C Tables 4.2.6.8 and 6.1.1.4'
N N 0.0061 0.0033 'International Tables Vol C Tables 4.2.6.8 and 6.1.1.4'
O O 0.0106 0.0060 'International Tables Vol C Tables 4.2.6.8 and 6.1.1.4'
Co Co 0.3494 0.9721 'International Tables Vol C Tables 4.2.6.8 and 6.1.1.4'

loop_
_geom_angle_atom_site_label_1
_geom_angle_atom_site_label_2
_geom_angle_atom_site_label_3
_geom_angle_site_symmetry_1
_geom_angle_site_symmetry_3
_geom_angle
O7 Co1 O4 . . 92.28(11)
O7 Co1 O6 . . 97.80(11)
O4 Co1 O6 . . 102.38(10)
O7 Co1 O2 . . 87.25(11)
O4 Co1 O2 . . 172.02(10)
O6 Co1 O2 . . 85.56(10)
O7 Co1 N2 . . 172.89(11)
O4 Co1 N2 . . 82.40(11)
O6 Co1 N2 . . 78.85(11)
O2 Co1 N2 . . 98.68(11)
O7 Co1 N1 . . 100.97(11)
O4 Co1 N1 . . 93.72(10)
O6 Co1 N1 . . 154.68(11)
O2 Co1 N1 . . 78.57(10)
N2 Co1 N1 . . 84.15(11)
C2 N1 C4 . . 112.2(3)
C2 N1 C1 . . 112.8(3)
C4 N1 C1 . . 110.5(3)
C2 N1 Co1 . . 108.9(2)
C4 N1 Co1 . . 103.8(2)
C1 N1 Co1 . . 108.1(2)
C8 N2 C6 . . 111.9(3)
C8 N2 C5 . . 112.3(3)
C6 N2 C5 . . 111.7(3)
C8 N2 Co1 . . 108.2(2)
C6 N2 Co1 . . 107.5(2)
C5 N2 Co1 . . 104.7(2)
C3 O1 H1 . . 109.5
C3 O2 Co1 . . 116.4(2)
C7 O4 Co1 . . 115.5(2)
C9 O5 H5 . . 109.5
C9 O6 Co1 . . 114.6(2)
Co1 O7 H7A . . 113.6
Co1 O7 H7B . . 117.3
H7A O7 H7B . . 99.1
N1 C1 C1 . 2_766 113.9(4)
N1 C1 H1A . . 108.8
C1 C1 H1A 2_766 . 108.8
N1 C1 H1B . . 108.8
C1 C1 H1B 2_766 . 108.8
H1A C1 H1B . . 107.7
N1 C2 C3 . . 113.2(3)
N1 C2 H2A . . 108.9
C3 C2 H2A . . 108.9
N1 C2 H2B . . 108.9
C3 C2 H2B . . 108.9
H2A C2 H2B . . 107.7
O2 C3 O1 . . 125.6(3)
O2 C3 C2 . . 120.8(3)
O1 C3 C2 . . 113.6(3)
N1 C4 C5 . . 111.0(3)
N1 C4 H4A . . 109.4
C5 C4 H4A . . 109.4
N1 C4 H4B . . 109.4
C5 C4 H4B . . 109.4
H4A C4 H4B . . 108.0
N2 C5 C4 . . 110.7(3)
N2 C5 H5A . . 109.5
C4 C5 H5A . . 109.5
N2 C5 H5B . . 109.5
C4 C5 H5B . . 109.5
H5A C5 H5B . . 108.1
N2 C6 C7 . . 113.7(3)
N2 C6 H6A . . 108.8
C7 C6 H6A . . 108.8
N2 C6 H6B . . 108.8
C7 C6 H6B . . 108.8
H6A C6 H6B . . 107.7
O3 C7 O4 . . 124.8(4)
O3 C7 C6 . . 117.7(4)
O4 C7 C6 . . 117.5(3)
N2 C8 C9 . . 110.6(3)
N2 C8 H8A . . 109.5
C9 C8 H8A . . 109.5
N2 C8 H8B . . 109.5
C9 C8 H8B . . 109.5
H8A C8 H8B . . 108.1
O6 C9 O5 . . 124.5(4)
O6 C9 C8 . . 120.5(3)
O5 C9 C8 . . 114.9(3)
H8D O8 H8C . . 99.3
H8C O8 H8D . . 99.3
H9A O9 H9B . . 104.7

loop_
_geom_bond_atom_site_label_1
_geom_bond_atom_site_label_2
_geom_bond_site_symmetry_2
_geom_bond_distance
Co1 O7 . 2.031(3)
Co1 O4 . 2.043(2)
Co1 O6 . 2.094(2)
Co1 O2 . 2.120(2)
Co1 N2 . 2.134(3)
Co1 N1 . 2.216(3)
N1 C2 . 1.477(4)
N1 C4 . 1.486(4)
N1 C1 . 1.490(4)
N2 C8 . 1.478(4)
N2 C6 . 1.480(4)
N2 C5 . 1.490(5)
O1 C3 . 1.272(4)
O1 H1 . 0.8200
O2 C3 . 1.226(4)
O3 C7 . 1.230(4)
O4 C7 . 1.286(4)
O5 C9 . 1.267(4)
O5 H5 . 0.8200
O6 C9 . 1.237(4)
O7 H7A . 0.8201
O7 H7B . 0.8200
C1 C1 2_766 1.527(7)
C1 H1A . 0.9700
C1 H1B . 0.9700
C2 C3 . 1.516(5)
C2 H2A . 0.9700
C2 H2B . 0.9700
C4 C5 . 1.515(5)
C4 H4A . 0.9700
C4 H4B . 0.9700
C5 H5A . 0.9700
C5 H5B . 0.9700
C6 C7 . 1.514(5)
C6 H6A . 0.9700
C6 H6B . 0.9700
C8 C9 . 1.509(5)
C8 H8A . 0.9700
C8 H8B . 0.9700
O8 H8D . 0.8200
O8 H8C . 0.8200
O8 H8D . 0.8200
O9 H9A . 0.8200
O9 H9B . 0.8200

loop_
_geom_hbond_atom_site_label_D
_geom_hbond_atom_site_label_H
_geom_hbond_atom_site_label_A
_geom_hbond_site_symmetry_A
_geom_hbond_distance_DH
_geom_hbond_distance_HA
_geom_hbond_distance_DA
_geom_hbond_angle_DHA
_geom_hbond_publ_flag
O1 H1 O1 2_767 0.82 1.68 2.483(5) 168 y
O5 H5 O5 2_677 0.82 1.67 2.481(5) 170 y
O7 H7A O8 . 0.82 1.84 2.616(4) 157 y
O7 H7B O4 2_666 0.82 1.95 2.732(4) 159 y
O8 H8D O3 2_666 0.82 2.37 2.745(5) 109 y
O8 H8C O9 . 0.82 2.15 2.719(5) 127 y
O9 H9A O2 2_667 0.82 2.48 3.067(4) 130 y
O9 H9A O6 2_667 0.82 2.45 3.217(5) 157 y

loop_
_geom_torsion_atom_site_label_1
_geom_torsion_atom_site_label_2
_geom_torsion_atom_site_label_3
_geom_torsion_atom_site_label_4
_geom_torsion_site_symmetry_4
_geom_torsion
O7 Co1 N1 C2 . -76.1(3)
O4 Co1 N1 C2 . -169.1(2)
O6 Co1 N1 C2 . 61.1(4)
O2 Co1 N1 C2 . 8.8(2)
N2 Co1 N1 C2 . 108.9(3)
O7 Co1 N1 C4 . 164.2(2)
O4 Co1 N1 C4 . 71.1(2)
O6 Co1 N1 C4 . -58.6(3)
O2 Co1 N1 C4 . -110.9(2)
N2 Co1 N1 C4 . -10.8(2)
O7 Co1 N1 C1 . 46.8(2)
O4 Co1 N1 C1 . -46.3(2)
O6 Co1 N1 C1 . -176.0(2)
O2 Co1 N1 C1 . 131.7(2)
N2 Co1 N1 C1 . -128.2(2)
O4 Co1 N2 C8 . 127.7(2)
O6 Co1 N2 C8 . 23.4(2)
O2 Co1 N2 C8 . -60.3(2)
N1 Co1 N2 C8 . -137.7(2)
O4 Co1 N2 C6 . 6.6(2)
O6 Co1 N2 C6 . -97.7(2)
O2 Co1 N2 C6 . 178.6(2)
N1 Co1 N2 C6 . 101.2(2)
O4 Co1 N2 C5 . -112.3(2)
O6 Co1 N2 C5 . 143.4(2)
O2 Co1 N2 C5 . 59.7(2)
N1 Co1 N2 C5 . -17.8(2)
O7 Co1 O2 C3 . 88.1(3)
O6 Co1 O2 C3 . -173.8(3)
N2 Co1 O2 C3 . -95.8(3)
N1 Co1 O2 C3 . -13.7(3)
O7 Co1 O4 C7 . -179.9(3)
O6 Co1 O4 C7 . 81.6(3)
N2 Co1 O4 C7 . 4.8(3)
N1 Co1 O4 C7 . -78.8(3)
O7 Co1 O6 C9 . 166.7(3)
O4 Co1 O6 C9 . -99.2(3)
O2 Co1 O6 C9 . 80.1(3)
N2 Co1 O6 C9 . -19.6(3)
N1 Co1 O6 C9 . 29.1(4)
C2 N1 C1 C1 2_766 -67.4(5)
C4 N1 C1 C1 2_766 59.1(5)
Co1 N1 C1 C1 2_766 172.2(4)
C4 N1 C2 C3 . 109.8(4)
C1 N1 C2 C3 . -124.6(3)
Co1 N1 C2 C3 . -4.6(4)
Co1 O2 C3 O1 . -164.1(3)
Co1 O2 C3 C2 . 15.6(5)
N1 C2 C3 O2 . -6.9(5)
N1 C2 C3 O1 . 172.8(3)
C2 N1 C4 C5 . -79.2(4)
C1 N1 C4 C5 . 154.0(3)
Co1 N1 C4 C5 . 38.2(3)
C8 N2 C5 C4 . 161.8(3)
C6 N2 C5 C4 . -71.5(4)
Co1 N2 C5 C4 . 44.6(3)
N1 C4 C5 N2 . -59.1(4)
C8 N2 C6 C7 . -134.5(3)
C5 N2 C6 C7 . 98.6(4)
Co1 N2 C6 C7 . -15.7(4)
Co1 O4 C7 O3 . 165.6(3)
Co1 O4 C7 C6 . -15.6(4)
N2 C6 C7 O3 . -159.4(4)
N2 C6 C7 O4 . 21.6(5)
C6 N2 C8 C9 . 93.7(4)
C5 N2 C8 C9 . -139.8(3)
Co1 N2 C8 C9 . -24.7(3)
Co1 O6 C9 O5 . -165.2(3)
Co1 O6 C9 C8 . 10.9(4)
N2 C8 C9 O6 . 10.2(5)
N2 C8 C9 O5 . -173.3(3)
